data_7707984
loop_
_publ_author_name
'H\"ammer, Matthias'
'Netzsch, Philip'
'Klenner, Steffen'
'Neuschulz, Kai'
'Struckmann, Mona'
'Wickleder, Mathias S.'
'Daub, Michael'
'Hillebrecht, Harald'
'P\"ottgen, Rainer'
'H\"oppe, Henning A'

_publ_section_title
;
 The tin sulfates Sn(SO<sub>4</sub>)<sub>2</sub> and Sn2(SO4)3: crystal
 structures, optical and thermal properties.
;
_journal_issue 37
_journal_name_full 'Dalton transactions (Cambridge, England : 2003)'
_journal_page_first 12913
_journal_page_last 12922
_journal_paper_doi 10.1039/d1dt02189c
_journal_volume 50
_journal_year 2021
_chemical_formula_moiety 'O8 S2 Sn'
_chemical_formula_sum 'O8 S2 Sn'
_chemical_formula_weight 310.81
_chemical_name_common 'Tin(IV) Sulfate'
_space_group_crystal_system monoclinic
_space_group_IT_number 14
_space_group_name_Hall '-P 2ybc'
_space_group_name_H-M_alt 'P 1 21/c 1'
_audit_creation_method SHELXL-2014/7
_audit_update_record
;
2021-05-04 deposited with the CCDC.	2021-08-08 downloaded from the CCDC.
;
_cell_angle_alpha 90
_cell_angle_beta 91.991(2)
_cell_angle_gamma 90
_cell_formula_units_Z 4
_cell_length_a 5.0434(3)
_cell_length_b 10.6543(6)
_cell_length_c 10.6547(6)
_cell_measurement_reflns_used 4617
_cell_measurement_temperature 200(2)
_cell_measurement_theta_max 39.997
_cell_measurement_theta_min 2.704
_cell_volume 572.17(6)
_computing_structure_refinement 'SHELXL-2014/7 (Sheldrick, 2014)'
_diffrn_ambient_temperature 200(2)
_diffrn_measured_fraction_theta_full 1.000
_diffrn_measured_fraction_theta_max 0.997
_diffrn_measurement_device_type 'D8 Venture Bruker'
_diffrn_measurement_method 'generic phi and omega scans'
_diffrn_radiation_type MoK\a
_diffrn_radiation_wavelength 0.71073
_diffrn_reflns_av_unetI/netI 0.0185
_diffrn_reflns_Laue_measured_fraction_full 1.000
_diffrn_reflns_Laue_measured_fraction_max 0.997
_diffrn_reflns_limit_h_max 9
_diffrn_reflns_limit_h_min -9
_diffrn_reflns_limit_k_max 19
_diffrn_reflns_limit_k_min 0
_diffrn_reflns_limit_l_max 19
_diffrn_reflns_limit_l_min 0
_diffrn_reflns_number 4617
_diffrn_reflns_point_group_measured_fraction_full 1.000
_diffrn_reflns_point_group_measured_fraction_max 0.997
_diffrn_reflns_theta_full 25.242
_diffrn_reflns_theta_max 39.997
_diffrn_reflns_theta_min 2.704
_exptl_absorpt_coefficient_mu 5.197
_exptl_absorpt_correction_type multi-scan
_exptl_absorpt_process_details
; 
 multi-scan absorption correction using SADABS 
(G. M. Sheldrick, (1996). SADABS. Program for Empirical 
Absorption Correction. University of G\"ottingen, Germany.)
;
_exptl_crystal_colour colourless
_exptl_crystal_density_diffrn 3.608
_exptl_crystal_description block
_exptl_crystal_F_000 584
_exptl_crystal_size_max 0.3
_exptl_crystal_size_mid 0.18
_exptl_crystal_size_min 0.12
_exptl_transmission_factor_max 0.7490
_exptl_transmission_factor_min 0.4895
_refine_diff_density_max 2.772
_refine_diff_density_min -3.785
_refine_diff_density_rms 0.345
_refine_ls_extinction_method none
_refine_ls_goodness_of_fit_ref 1.146
_refine_ls_hydrogen_treatment undef
_refine_ls_matrix_type full
_refine_ls_number_parameters 104
_refine_ls_number_reflns 4617
_refine_ls_number_restraints 0
_refine_ls_restrained_S_all 1.146
_refine_ls_R_factor_all 0.0500
_refine_ls_R_factor_gt 0.0370
_refine_ls_shift/su_max 0.000
_refine_ls_shift/su_mean 0.000
_refine_ls_structure_factor_coef Fsqd
_refine_ls_weighting_details 'w=1/[\s^2^(Fo^2^)+(0.0349P)^2^+5.4248P] where P=(Fo^2^+2Fc^2^)/3'
_refine_ls_weighting_scheme calc
_refine_ls_wR_factor_gt 0.0815
_refine_ls_wR_factor_ref 0.0961
_reflns_Friedel_coverage 0.000
_reflns_number_gt 3961
_reflns_number_total 4617
_reflns_threshold_expression 'I > 2\s(I)'
_cod_data_source_file d1dt02189c2.cif
_cod_data_source_block mo_PN45_300_0m
_cod_depositor_comments 'Adding full bibliography for 7707983--7707985.cif.'
_cod_original_sg_symbol_H-M 'P 21/c'
_cod_database_code 7707984
_shelx_shelxl_version_number 2014/7
_shelx_space_group_comment
;
The symmetry employed for this shelxl refinement is uniquely defined
by the following loop, which should always be used as a source of
symmetry information in preference to the above space-group names.
They are only intended as comments.
;
_shelxl_version_number 2013-4

loop_
_space_group_symop_operation_xyz
'x, y, z'
'-x, y+1/2, -z+1/2'
'-x, -y, -z'
'x, -y-1/2, z-1/2'

loop_
_atom_site_label
_atom_site_type_symbol
_atom_site_fract_x
_atom_site_fract_y
_atom_site_fract_z
_atom_site_U_iso_or_equiv
_atom_site_adp_type
_atom_site_occupancy
_atom_site_site_symmetry_order
_atom_site_calc_flag
_atom_site_refinement_flags_posn
_atom_site_refinement_flags_adp
_atom_site_refinement_flags_occupancy
_atom_site_disorder_assembly
_atom_site_disorder_group
Sn1 Sn 0.0000 0.0000 0.0000 0.00310(6) Uani 1 2 d S . P . .
Sn2 Sn -0.5000 0.0000 0.5000 0.00301(6) Uani 1 2 d S . P . .
S1 S -0.51158(18) -0.31152(8) 0.53181(8) 0.00412(13) Uani 1 1 d . . . . .
S2 S -0.01589(18) 0.04028(8) 0.30318(8) 0.00422(13) Uani 1 1 d . . . . .
O11 O -0.4379(6) -0.1864(3) 0.4810(3) 0.0081(5) Uani 1 1 d . . . . .
O12 O -0.3325(6) -0.3989(3) 0.4636(3) 0.0061(4) Uani 1 1 d . . . . .
O13 O -0.7842(5) -0.3394(3) 0.4757(3) 0.0060(4) Uani 1 1 d . . . . .
O14 O -0.4974(6) -0.3222(3) 0.6636(3) 0.0105(5) Uani 1 1 d . . . . .
O21 O 0.0539(7) 0.1677(3) 0.2887(3) 0.0125(6) Uani 1 1 d . . . . .
O22 O -0.0030(6) -0.0357(3) 0.1858(2) 0.0066(4) Uani 1 1 d . . . . .
O23 O 0.1565(6) -0.0291(3) 0.3969(3) 0.0064(5) Uani 1 1 d . . . . .
O24 O -0.2962(6) 0.0230(3) 0.3425(3) 0.0077(5) Uani 1 1 d . . . . .

loop_
_atom_site_aniso_label
_atom_site_aniso_U_11
_atom_site_aniso_U_22
_atom_site_aniso_U_33
_atom_site_aniso_U_23
_atom_site_aniso_U_13
_atom_site_aniso_U_12
Sn1 0.00284(11) 0.00311(11) 0.00334(11) -0.00010(9) 0.00017(9) -0.00010(13)
Sn2 0.00280(11) 0.00233(10) 0.00390(11) 0.00006(9) -0.00006(9) -0.00001(13)
S1 0.0032(3) 0.0026(3) 0.0065(3) -0.0001(2) -0.0005(3) 0.0002(3)
S2 0.0038(3) 0.0049(3) 0.0039(3) -0.0003(2) -0.0002(2) -0.0005(3)
O11 0.0089(11) 0.0018(10) 0.0137(12) 0.0003(9) 0.0009(9) -0.0009(9)
O12 0.0042(10) 0.0048(11) 0.0093(12) -0.0016(9) -0.0007(8) 0.0018(8)
O13 0.0032(10) 0.0042(11) 0.0105(12) 0.0006(9) -0.0016(8) -0.0015(8)
O14 0.0102(12) 0.0149(13) 0.0063(10) 0.0006(9) -0.0018(10) -0.0010(11)
O21 0.0171(14) 0.0054(11) 0.0147(13) 0.0010(10) -0.0019(11) -0.0036(11)
O22 0.0093(11) 0.0084(10) 0.0022(9) 0.0001(8) -0.0006(9) 0.0002(10)
O23 0.0045(10) 0.0096(12) 0.0049(11) 0.0012(9) -0.0024(8) 0.0000(8)
O24 0.0034(9) 0.0143(14) 0.0054(11) 0.0029(10) 0.0012(8) 0.0015(9)

loop_
_atom_type_symbol
_atom_type_description
_atom_type_scat_dispersion_real
_atom_type_scat_dispersion_imag
_atom_type_scat_source
O O 0.0106 0.0060 'International Tables Vol C Tables 4.2.6.8 and 6.1.1.4'
S S 0.1246 0.1234 'International Tables Vol C Tables 4.2.6.8 and 6.1.1.4'
Sn Sn -0.6537 1.4246 'International Tables Vol C Tables 4.2.6.8 and 6.1.1.4'

loop_
_geom_angle_atom_site_label_1
_geom_angle_atom_site_label_2
_geom_angle_atom_site_label_3
_geom_angle
_geom_angle_site_symmetry_1
_geom_angle_site_symmetry_3
_geom_angle_publ_flag
O22 Sn1 O22 180.0 . 3 ?
O22 Sn1 O12 86.94(12) . 2 ?
O22 Sn1 O12 93.07(12) 3 2 ?
O22 Sn1 O12 93.06(12) . 4 ?
O22 Sn1 O12 86.93(12) 3 4 ?
O12 Sn1 O12 180.0(2) 2 4 ?
O22 Sn1 O13 90.67(12) . 2_455 ?
O22 Sn1 O13 89.33(12) 3 2_455 ?
O12 Sn1 O13 88.35(12) 2 2_455 ?
O12 Sn1 O13 91.65(12) 4 2_455 ?
O22 Sn1 O13 89.33(12) . 4_655 ?
O22 Sn1 O13 90.67(12) 3 4_655 ?
O12 Sn1 O13 91.65(12) 2 4_655 ?
O12 Sn1 O13 88.35(12) 4 4_655 ?
O13 Sn1 O13 180.0(2) 2_455 4_655 ?
O24 Sn2 O24 180.0 . 3_456 ?
O24 Sn2 O11 92.83(13) . 3_456 ?
O24 Sn2 O11 87.17(13) 3_456 3_456 ?
O24 Sn2 O11 87.17(13) . . ?
O24 Sn2 O11 92.83(13) 3_456 . ?
O11 Sn2 O11 180.0 3_456 . ?
O24 Sn2 O23 91.07(12) . 1_455 ?
O24 Sn2 O23 88.93(12) 3_456 1_455 ?
O11 Sn2 O23 94.12(12) 3_456 1_455 ?
O11 Sn2 O23 85.88(12) . 1_455 ?
O24 Sn2 O23 88.93(12) . 3_556 ?
O24 Sn2 O23 91.07(12) 3_456 3_556 ?
O11 Sn2 O23 85.88(12) 3_456 3_556 ?
O11 Sn2 O23 94.12(12) . 3_556 ?
O23 Sn2 O23 180.0 1_455 3_556 ?
O14 S1 O11 115.45(19) . . ?
O14 S1 O12 114.98(19) . . ?
O11 S1 O12 102.50(18) . . ?
O14 S1 O13 113.13(19) . . ?
O11 S1 O13 105.49(17) . . ?
O12 S1 O13 103.97(17) . . ?
O21 S2 O22 114.32(19) . . ?
O21 S2 O23 113.99(19) . . ?
O22 S2 O23 104.46(17) . . ?
O21 S2 O24 112.9(2) . . ?
O22 S2 O24 103.69(18) . . ?
O23 S2 O24 106.50(17) . . ?
S1 O11 Sn2 143.2(2) . . ?
S1 O12 Sn1 138.32(19) . 2_545 ?
S1 O13 Sn1 126.49(18) . 2_445 ?
S2 O22 Sn1 136.21(18) . . ?
S2 O23 Sn2 138.2(2) . 1_655 ?
S2 O24 Sn2 139.62(19) . . ?

loop_
_geom_bond_atom_site_label_1
_geom_bond_atom_site_label_2
_geom_bond_distance
_geom_bond_site_symmetry_2
_geom_bond_publ_flag
Sn1 O22 2.017(2) . ?
Sn1 O22 2.017(2) 3 ?
Sn1 O12 2.020(3) 2 ?
Sn1 O12 2.020(3) 4 ?
Sn1 O13 2.049(3) 2_455 ?
Sn1 O13 2.049(3) 4_655 ?
Sn2 O24 2.013(3) . ?
Sn2 O24 2.013(3) 3_456 ?
Sn2 O11 2.022(3) 3_456 ?
Sn2 O11 2.022(3) . ?
Sn2 O23 2.042(3) 1_455 ?
Sn2 O23 2.042(3) 3_556 ?
S1 O14 1.408(3) . ?
S1 O11 1.491(3) . ?
S1 O12 1.502(3) . ?
S1 O13 1.509(3) . ?
S2 O21 1.412(3) . ?
S2 O22 1.493(3) . ?
S2 O23 1.497(3) . ?
S2 O24 1.500(3) . ?
O12 Sn1 2.020(3) 2_545 ?
O13 Sn1 2.049(3) 2_445 ?
O23 Sn2 2.042(3) 1_655 ?
